data_4333634
loop_
_publ_author_name
'Stanislav S. Stoyko'
'Krishna K. Ramachandran'
'C. Scott Mullen'
'Arthur Mar'

_publ_contact_author_address
; Department of Chemistry
  University of Alberta
  Edmonton, AB
  Canada  T6G 2G2
;
_publ_contact_author_email arthur.mar@ualberta.ca
_publ_contact_author_fax '(780) 492-8231'
_publ_contact_author_name 'Dr. Arthur Mar'
_publ_contact_author_phone '(780) 492-5592'
_publ_section_title
;
 Rare-Earth Manganese Copper Pnictides RE2Mn3Cu9Pn7 (Pn = P, As):
 Quaternary Ordered Variants of the Zr2Fe12P7-Type Structure
;
_journal_name_full 'Inorganic Chemistry'
_journal_page_first 1040
_journal_page_last 1046
_journal_paper_doi 10.1021/ic3023375
_journal_volume 52
_journal_year 2013
_chemical_formula_structural 'Nd2 Mn3 Cu9 As7'
_chemical_formula_sum 'As7 Cu9 Mn3 Nd2'
_chemical_formula_weight 1549.60
_chemical_name_common
;
 neodymium manganese copper arsenide (2/3/9/7)
;
_chemical_name_systematic
;
 neodymium manganese copper arsenide (2/3/9/7)
;
_space_group_IT_number 174
_symmetry_cell_setting hexagonal
_symmetry_space_group_name_Hall 'P -6'
_symmetry_space_group_name_H-M 'P -6'
_atom_sites_solution_primary direct
_atom_sites_solution_secondary difmap
_audit_creation_method SHELXL-97
_cell_angle_alpha 90.00
_cell_angle_beta 90.00
_cell_angle_gamma 120.00
_cell_formula_units_Z 1
_cell_length_a 9.9130(3)
_cell_length_b 9.9130(3)
_cell_length_c 3.96110(10)
_cell_measurement_reflns_used 8361
_cell_measurement_temperature 173(2)
_cell_measurement_theta_max 33.20
_cell_measurement_theta_min 2.37
_cell_volume 337.098(17)
_computing_cell_refinement 'Bruker SAINT 7.68A (Bruker, 2009)'
_computing_data_collection 'Bruker SMART 5.054 (Bruker, 1999)'
_computing_data_reduction 'Bruker SAINT 7.68A'
_computing_molecular_graphics 'ATOMS 5.1 (Dowty, 1999)'
_computing_publication_material 'Bruker SHELXTL 6.12'
_computing_structure_refinement 'Bruker SHELXTL 6.12'
_computing_structure_solution 'Bruker SHELXTL 6.12'
_diffrn_ambient_temperature 173(2)
_diffrn_measured_fraction_theta_full 0.992
_diffrn_measured_fraction_theta_max 0.992
_diffrn_measurement_device_type 'Bruker D8/SMART APEX II CCD'
_diffrn_measurement_method '\w scans'
_diffrn_radiation_monochromator graphite
_diffrn_radiation_source 'fine-focus sealed tube'
_diffrn_radiation_type MoK\a
_diffrn_radiation_wavelength 0.71073
_diffrn_reflns_av_R_equivalents 0.0239
_diffrn_reflns_av_sigmaI/netI 0.0169
_diffrn_reflns_limit_h_max 15
_diffrn_reflns_limit_h_min -15
_diffrn_reflns_limit_k_max 15
_diffrn_reflns_limit_k_min -15
_diffrn_reflns_limit_l_max 6
_diffrn_reflns_limit_l_min -6
_diffrn_reflns_number 4797
_diffrn_reflns_theta_full 33.23
_diffrn_reflns_theta_max 33.23
_diffrn_reflns_theta_min 2.37
_exptl_absorpt_coefficient_mu 41.122
_exptl_absorpt_correction_T_max 0.2646
_exptl_absorpt_correction_T_min 0.0309
_exptl_absorpt_correction_type numerical
_exptl_absorpt_process_details 'Bruker SHELXTL 6.12 (Sheldrick, 2001)'
_exptl_crystal_colour grey
_exptl_crystal_density_diffrn 7.633
_exptl_crystal_description needle
_exptl_crystal_F_000 687
_exptl_crystal_size_max 0.26
_exptl_crystal_size_mid 0.06
_exptl_crystal_size_min 0.05
_refine_diff_density_max 3.072
_refine_diff_density_min -3.893
_refine_diff_density_rms 1.449
_refine_ls_abs_structure_details 'Flack H D (1983), Acta Cryst. A39, 876-881'
_refine_ls_abs_structure_Flack 0.51(3)
_refine_ls_extinction_coef 0.0378(14)
_refine_ls_extinction_expression Fc^*^=kFc[1+0.001xFc^2^\l^3^/sin(2\q)]^-1/4^
_refine_ls_extinction_method SHELXL
_refine_ls_goodness_of_fit_ref 1.369
_refine_ls_matrix_type full
_refine_ls_number_parameters 45
_refine_ls_number_reflns 962
_refine_ls_number_restraints 0
_refine_ls_restrained_S_all 1.369
_refine_ls_R_factor_all 0.0223
_refine_ls_R_factor_gt 0.0223
_refine_ls_shift/su_max 0.001
_refine_ls_shift/su_mean 0.000
_refine_ls_structure_factor_coef Fsqd
_refine_ls_weighting_details 'calc w=1/[\s^2^(Fo^2^)+(0.0303P)^2^+0.2355P] where P=(Fo^2^+2Fc^2^)/3'
_refine_ls_weighting_scheme calc
_refine_ls_wR_factor_gt 0.0536
_refine_ls_wR_factor_ref 0.0536
_reflns_number_gt 960
_reflns_number_total 962
_reflns_threshold_expression I>2\s(I)
_cod_data_source_file ic3023375_si_002_11.cif
_cod_data_source_block nd2mn3cu9as7
_cod_database_code 4333634

loop_
_symmetry_equiv_pos_as_xyz
'x, y, z'
'-y, x-y, z'
'-x+y, -x, z'
'x, y, -z'
'-y, x-y, -z'
'-x+y, -x, -z'

loop_
_atom_site_label
_atom_site_type_symbol
_atom_site_fract_x
_atom_site_fract_y
_atom_site_fract_z
_atom_site_U_iso_or_equiv
_atom_site_adp_type
_atom_site_occupancy
_atom_site_symmetry_multiplicity
_atom_site_calc_flag
_atom_site_refinement_flags
Nd1 Nd 0.3333 0.6667 0.0000 0.00581(12) Uani 1 6 d S
Nd2 Nd 0.6667 0.3333 0.5000 0.00674(12) Uani 1 6 d S
Cu1 Cu 0.42415(9) 0.04738(9) 0.0000 0.00909(16) Uani 1 2 d S
Cu2 Cu 0.16376(9) 0.28374(9) 0.0000 0.00803(14) Uani 1 2 d S
Cu3 Cu 0.38240(10) 0.42522(10) 0.5000 0.00909(16) Uani 1 2 d S
Mn4 Mn 0.22023(13) 0.09749(13) 0.5000 0.0126(2) Uani 1 2 d S
As1 As 0.41950(7) 0.29492(8) 0.0000 0.00591(13) Uani 1 2 d S
As2 As 0.12355(7) 0.41631(7) 0.5000 0.00603(12) Uani 1 2 d S
As3 As 0.0000 0.0000 0.0000 0.00607(18) Uani 1 6 d S

loop_
_atom_site_aniso_label
_atom_site_aniso_U_11
_atom_site_aniso_U_22
_atom_site_aniso_U_33
_atom_site_aniso_U_23
_atom_site_aniso_U_13
_atom_site_aniso_U_12
Nd1 0.00592(15) 0.00592(15) 0.0056(2) 0.000 0.000 0.00296(8)
Nd2 0.00674(15) 0.00674(15) 0.0068(2) 0.000 0.000 0.00337(7)
Cu1 0.0080(3) 0.0077(3) 0.0113(3) 0.000 0.000 0.0037(3)
Cu2 0.0073(4) 0.0068(3) 0.0102(3) 0.000 0.000 0.0037(3)
Cu3 0.0107(4) 0.0089(3) 0.0091(3) 0.000 0.000 0.0059(3)
Mn4 0.0146(5) 0.0106(4) 0.0125(4) 0.000 0.000 0.0062(4)
As1 0.0055(3) 0.0060(2) 0.0063(2) 0.000 0.000 0.0029(2)
As2 0.0062(3) 0.0055(2) 0.0061(2) 0.000 0.000 0.0028(2)
As3 0.0053(3) 0.0053(3) 0.0075(4) 0.000 0.000 0.00267(13)

loop_
_atom_type_symbol
_atom_type_description
_atom_type_scat_dispersion_real
_atom_type_scat_dispersion_imag
_atom_type_scat_source
Mn Mn 0.3368 0.7283 'International Tables Vol C Tables 4.2.6.8 and 6.1.1.4'
Cu Cu 0.3201 1.2651 'International Tables Vol C Tables 4.2.6.8 and 6.1.1.4'
As As 0.0499 2.0058 'International Tables Vol C Tables 4.2.6.8 and 6.1.1.4'
Nd Nd -0.1943 3.0179 'International Tables Vol C Tables 4.2.6.8 and 6.1.1.4'

loop_
_geom_angle_atom_site_label_1
_geom_angle_atom_site_label_2
_geom_angle_atom_site_label_3
_geom_angle
_geom_angle_site_symmetry_1
_geom_angle_site_symmetry_3
As2 Nd1 As2 82.160(11) . 3_565
As2 Nd1 As2 135.409(6) . 3_564
As2 Nd1 As2 81.289(15) 3_565 3_564
As2 Nd1 As2 81.289(15) . 1_554
As2 Nd1 As2 135.409(5) 3_565 1_554
As2 Nd1 As2 82.160(11) 3_564 1_554
As2 Nd1 As2 82.160(11) . 2_665
As2 Nd1 As2 82.160(12) 3_565 2_665
As2 Nd1 As2 135.409(5) 3_564 2_665
As2 Nd1 As2 135.409(5) 1_554 2_665
As2 Nd1 As2 135.409(5) . 2_664
As2 Nd1 As2 135.409(6) 3_565 2_664
As2 Nd1 As2 82.160(11) 3_564 2_664
As2 Nd1 As2 82.160(11) 1_554 2_664
As2 Nd1 As2 81.289(15) 2_665 2_664
As2 Nd1 Cu2 93.720(16) . 3_565
As2 Nd1 Cu2 46.596(11) 3_565 3_565
As2 Nd1 Cu2 46.596(11) 3_564 3_565
As2 Nd1 Cu2 93.720(16) 1_554 3_565
As2 Nd1 Cu2 128.482(12) 2_665 3_565
As2 Nd1 Cu2 128.482(12) 2_664 3_565
As2 Nd1 Cu2 128.482(12) . 2_665
As2 Nd1 Cu2 93.720(16) 3_565 2_665
As2 Nd1 Cu2 93.720(16) 3_564 2_665
As2 Nd1 Cu2 128.482(12) 1_554 2_665
As2 Nd1 Cu2 46.596(11) 2_665 2_665
As2 Nd1 Cu2 46.596(11) 2_664 2_665
Cu2 Nd1 Cu2 120.0 3_565 2_665
As2 Nd1 Cu2 46.596(11) . .
As2 Nd1 Cu2 128.482(12) 3_565 .
As2 Nd1 Cu2 128.482(12) 3_564 .
As2 Nd1 Cu2 46.596(11) 1_554 .
As2 Nd1 Cu2 93.719(16) 2_665 .
As2 Nd1 Cu2 93.719(16) 2_664 .
Cu2 Nd1 Cu2 120.0 3_565 .
Cu2 Nd1 Cu2 120.0 2_665 .
As2 Nd1 Cu3 94.571(14) . 3_564
As2 Nd1 Cu3 94.991(16) 3_565 3_564
As2 Nd1 Cu3 46.442(18) 3_564 3_564
As2 Nd1 Cu3 45.860(19) 1_554 3_564
As2 Nd1 Cu3 175.910(12) 2_665 3_564
As2 Nd1 Cu3 102.789(10) 2_664 3_564
Cu2 Nd1 Cu3 49.044(15) 3_565 3_564
Cu2 Nd1 Cu3 136.861(11) 2_665 3_564
Cu2 Nd1 Cu3 85.744(17) . 3_564
As2 Nd1 Cu3 102.788(10) . 2_665
As2 Nd1 Cu3 45.860(19) 3_565 2_665
As2 Nd1 Cu3 94.571(14) 3_564 2_665
As2 Nd1 Cu3 175.910(12) 1_554 2_665
As2 Nd1 Cu3 46.442(18) 2_665 2_665
As2 Nd1 Cu3 94.991(16) 2_664 2_665
Cu2 Nd1 Cu3 85.744(17) 3_565 2_665
Cu2 Nd1 Cu3 49.044(15) 2_665 2_665
Cu2 Nd1 Cu3 136.861(11) . 2_665
Cu3 Nd1 Cu3 132.646(5) 3_564 2_665
As2 Nd1 Cu3 45.861(19) . 3_565
As2 Nd1 Cu3 46.442(18) 3_565 3_565
As2 Nd1 Cu3 94.991(16) 3_564 3_565
As2 Nd1 Cu3 94.571(14) 1_554 3_565
As2 Nd1 Cu3 102.789(10) 2_665 3_565
As2 Nd1 Cu3 175.910(12) 2_664 3_565
Cu2 Nd1 Cu3 49.044(15) 3_565 3_565
Cu2 Nd1 Cu3 136.861(11) 2_665 3_565
Cu2 Nd1 Cu3 85.744(17) . 3_565
Cu3 Nd1 Cu3 73.133(16) 3_564 3_565
Cu3 Nd1 Cu3 88.144(11) 2_665 3_565
As1 Nd2 As1 81.868(16) 2_655 2_656
As1 Nd2 As1 81.726(12) 2_655 .
As1 Nd2 As1 135.613(6) 2_656 .
As1 Nd2 As1 135.613(6) 2_655 3_666
As1 Nd2 As1 81.726(12) 2_656 3_666
As1 Nd2 As1 135.614(6) . 3_666
As1 Nd2 As1 81.726(12) 2_655 3_665
As1 Nd2 As1 135.613(6) 2_656 3_665
As1 Nd2 As1 81.727(12) . 3_665
As1 Nd2 As1 81.868(16) 3_666 3_665
As1 Nd2 As1 135.613(6) 2_655 1_556
As1 Nd2 As1 81.726(12) 2_656 1_556
As1 Nd2 As1 81.868(16) . 1_556
As1 Nd2 As1 81.726(12) 3_666 1_556
As1 Nd2 As1 135.613(6) 3_665 1_556
As1 Nd2 Cu1 95.072(15) 2_655 2_656
As1 Nd2 Cu1 45.825(18) 2_656 2_656
As1 Nd2 Cu1 175.881(12) . 2_656
As1 Nd2 Cu1 46.116(18) 3_666 2_656
As1 Nd2 Cu1 95.283(15) 3_665 2_656
As1 Nd2 Cu1 102.249(11) 1_556 2_656
As1 Nd2 Cu1 45.825(18) 2_655 2_655
As1 Nd2 Cu1 95.072(15) 2_656 2_655
As1 Nd2 Cu1 102.249(11) . 2_655
As1 Nd2 Cu1 95.283(15) 3_666 2_655
As1 Nd2 Cu1 46.116(18) 3_665 2_655
As1 Nd2 Cu1 175.881(12) 1_556 2_655
Cu1 Nd2 Cu1 73.635(16) 2_656 2_655
As1 Nd2 Cu1 95.283(15) 2_655 1_556
As1 Nd2 Cu1 46.117(18) 2_656 1_556
As1 Nd2 Cu1 95.072(15) . 1_556
As1 Nd2 Cu1 102.249(11) 3_666 1_556
As1 Nd2 Cu1 175.881(12) 3_665 1_556
As1 Nd2 Cu1 45.825(18) 1_556 1_556
Cu1 Nd2 Cu1 87.783(12) 2_656 1_556
Cu1 Nd2 Cu1 132.809(5) 2_655 1_556
As1 Nd2 Cu1 175.881(12) 2_655 3_666
As1 Nd2 Cu1 102.249(11) 2_656 3_666
As1 Nd2 Cu1 95.283(15) . 3_666
As1 Nd2 Cu1 45.825(18) 3_666 3_666
As1 Nd2 Cu1 95.072(15) 3_665 3_666
As1 Nd2 Cu1 46.117(18) 1_556 3_666
Cu1 Nd2 Cu1 87.783(12) 2_656 3_666
Cu1 Nd2 Cu1 132.809(5) 2_655 3_666
Cu1 Nd2 Cu1 87.783(12) 1_556 3_666
As1 Nd2 Cu1 102.249(11) 2_655 3_665
As1 Nd2 Cu1 175.881(12) 2_656 3_665
As1 Nd2 Cu1 46.117(18) . 3_665
As1 Nd2 Cu1 95.072(15) 3_666 3_665
As1 Nd2 Cu1 45.825(18) 3_665 3_665
As1 Nd2 Cu1 95.283(15) 1_556 3_665
Cu1 Nd2 Cu1 132.809(5) 2_656 3_665
Cu1 Nd2 Cu1 87.783(12) 2_655 3_665
Cu1 Nd2 Cu1 132.809(5) 1_556 3_665
Cu1 Nd2 Cu1 73.635(16) 3_666 3_665
As1 Nd2 Cu1 46.116(18) 2_655 .
As1 Nd2 Cu1 95.282(15) 2_656 .
As1 Nd2 Cu1 45.825(18) . .
As1 Nd2 Cu1 175.880(12) 3_666 .
As1 Nd2 Cu1 102.249(11) 3_665 .
As1 Nd2 Cu1 95.072(15) 1_556 .
Cu1 Nd2 Cu1 132.809(5) 2_656 .
Cu1 Nd2 Cu1 87.783(12) 2_655 .
Cu1 Nd2 Cu1 73.634(17) 1_556 .
Cu1 Nd2 Cu1 132.810(5) 3_666 .
Cu1 Nd2 Cu1 87.784(12) 3_665 .
As1 Cu1 As1 105.50(4) . 2_655
As1 Cu1 As2 114.13(3) . 3_554
As1 Cu1 As2 109.32(3) 2_655 3_554
As1 Cu1 As2 114.13(3) . 3
As1 Cu1 As2 109.32(3) 2_655 3
As2 Cu1 As2 104.40(4) 3_554 3
As1 Cu1 Cu2 101.71(4) . 3
As1 Cu1 Cu2 152.79(4) 2_655 3
As2 Cu1 Cu2 57.99(2) 3_554 3
As2 Cu1 Cu2 57.99(2) 3 3
As1 Cu1 Cu3 125.25(2) . 2_655
As1 Cu1 Cu3 54.68(2) 2_655 2_655
As2 Cu1 Cu3 120.57(3) 3_554 2_655
As2 Cu1 Cu3 54.64(2) 3 2_655
Cu2 Cu1 Cu3 108.28(2) 3 2_655
As1 Cu1 Cu3 125.25(2) . 2_654
As1 Cu1 Cu3 54.68(2) 2_655 2_654
As2 Cu1 Cu3 54.64(2) 3_554 2_654
As2 Cu1 Cu3 120.57(3) 3 2_654
Cu2 Cu1 Cu3 108.28(2) 3 2_654
Cu3 Cu1 Cu3 86.95(3) 2_655 2_654
As1 Cu1 Mn4 59.70(3) . 1_554
As1 Cu1 Mn4 132.96(2) 2_655 1_554
As2 Cu1 Mn4 55.46(3) 3_554 1_554
As2 Cu1 Mn4 117.49(4) 3 1_554
Cu2 Cu1 Mn4 63.06(3) 3 1_554
Cu3 Cu1 Mn4 171.33(3) 2_655 1_554
Cu3 Cu1 Mn4 95.335(19) 2_654 1_554
As1 Cu1 Mn4 59.69(3) . .
As1 Cu1 Mn4 132.96(2) 2_655 .
As2 Cu1 Mn4 117.49(4) 3_554 .
As2 Cu1 Mn4 55.46(3) 3 .
Cu2 Cu1 Mn4 63.06(3) 3 .
Cu3 Cu1 Mn4 95.335(19) 2_655 .
Cu3 Cu1 Mn4 171.33(3) 2_654 .
Mn4 Cu1 Mn4 81.21(3) 1_554 .
As1 Cu1 Nd2 61.067(19) . .
As1 Cu1 Nd2 60.963(19) 2_655 .
As2 Cu1 Nd2 164.27(3) 3_554 .
As2 Cu1 Nd2 90.890(14) 3 .
Cu2 Cu1 Nd2 136.28(2) 3 .
Cu3 Cu1 Nd2 65.560(17) 2_655 .
Cu3 Cu1 Nd2 114.26(3) 2_654 .
Mn4 Cu1 Nd2 120.51(3) 1_554 .
Mn4 Cu1 Nd2 74.20(2) . .
As1 Cu1 Nd2 61.066(19) . 1_554
As1 Cu1 Nd2 60.964(19) 2_655 1_554
As2 Cu1 Nd2 90.891(14) 3_554 1_554
As2 Cu1 Nd2 164.27(3) 3 1_554
Cu2 Cu1 Nd2 136.28(2) 3 1_554
Cu3 Cu1 Nd2 114.26(3) 2_655 1_554
Cu3 Cu1 Nd2 65.561(17) 2_654 1_554
Mn4 Cu1 Nd2 74.20(2) 1_554 1_554
Mn4 Cu1 Nd2 120.51(3) . 1_554
Nd2 Cu1 Nd2 73.634(16) . 1_554
As1 Cu1 Nd1 165.88(4) . 1_545
As1 Cu1 Nd1 88.63(3) 2_655 1_545
As2 Cu1 Nd1 59.47(2) 3_554 1_545
As2 Cu1 Nd1 59.47(2) 3 1_545
Cu2 Cu1 Nd1 64.17(2) 3 1_545
Cu3 Cu1 Nd1 63.108(17) 2_655 1_545
Cu3 Cu1 Nd1 63.108(17) 2_654 1_545
Mn4 Cu1 Nd1 110.54(3) 1_554 1_545
Mn4 Cu1 Nd1 110.55(3) . 1_545
Nd2 Cu1 Nd1 128.668(18) . 1_545
Nd2 Cu1 Nd1 128.668(18) 1_554 1_545
As3 Cu2 As1 97.31(3) . .
As3 Cu2 As2 114.41(2) . .
As1 Cu2 As2 113.69(2) . .
As3 Cu2 As2 114.41(2) . 1_554
As1 Cu2 As2 113.69(2) . 1_554
As2 Cu2 As2 103.82(4) . 1_554
As3 Cu2 Cu1 102.27(3) . 2
As1 Cu2 Cu1 160.42(4) . 2
As2 Cu2 Cu1 57.63(2) . 2
As2 Cu2 Cu1 57.63(2) 1_554 2
As3 Cu2 Cu3 119.19(2) . .
As1 Cu2 Cu3 56.607(18) . .
As2 Cu2 Cu3 57.08(2) . .
As2 Cu2 Cu3 126.25(4) 1_554 .
Cu1 Cu2 Cu3 112.17(3) 2 .
As3 Cu2 Cu3 119.19(2) . 1_554
As1 Cu2 Cu3 56.607(18) . 1_554
As2 Cu2 Cu3 126.25(4) . 1_554
As2 Cu2 Cu3 57.08(2) 1_554 1_554
Cu1 Cu2 Cu3 112.17(3) 2 1_554
Cu3 Cu2 Cu3 92.26(3) . 1_554
As3 Cu2 Mn4 60.27(2) . .
As1 Cu2 Mn4 61.18(3) . .
As2 Cu2 Mn4 85.845(19) . .
As2 Cu2 Mn4 170.34(3) 1_554 .
Cu1 Cu2 Mn4 129.97(2) 2 .
Cu3 Cu2 Mn4 59.11(3) . .
Cu3 Cu2 Mn4 117.13(3) 1_554 .
As3 Cu2 Mn4 60.27(2) . 1_554
As1 Cu2 Mn4 61.18(3) . 1_554
As2 Cu2 Mn4 170.34(3) . 1_554
As2 Cu2 Mn4 85.845(19) 1_554 1_554
Cu1 Cu2 Mn4 129.97(2) 2 1_554
Cu3 Cu2 Mn4 117.13(3) . 1_554
Cu3 Cu2 Mn4 59.11(3) 1_554 1_554
Mn4 Cu2 Mn4 84.49(4) . 1_554
As3 Cu2 Mn4 59.29(2) . 2_554
As1 Cu2 Mn4 127.82(2) . 2_554
As2 Cu2 Mn4 118.44(4) . 2_554
As2 Cu2 Mn4 55.91(2) 1_554 2_554
Cu1 Cu2 Mn4 64.44(3) 2 2_554
Cu3 Cu2 Mn4 174.86(3) . 2_554
Cu3 Cu2 Mn4 92.659(18) 1_554 2_554
Mn4 Cu2 Mn4 119.55(3) . 2_554
Mn4 Cu2 Mn4 66.90(4) 1_554 2_554
As3 Cu2 Mn4 59.29(2) . 2
As1 Cu2 Mn4 127.82(2) . 2
As2 Cu2 Mn4 55.91(2) . 2
As2 Cu2 Mn4 118.44(4) 1_554 2
Cu1 Cu2 Mn4 64.44(3) 2 2
Cu3 Cu2 Mn4 92.659(18) . 2
Cu3 Cu2 Mn4 174.86(3) 1_554 2
Mn4 Cu2 Mn4 66.90(4) . 2
Mn4 Cu2 Mn4 119.55(3) 1_554 2
Mn4 Cu2 Mn4 82.39(4) 2_554 2
As3 Cu2 Nd1 171.13(3) . .
As1 Cu2 Nd1 91.56(3) . .
As2 Cu2 Nd1 61.38(2) . .
As2 Cu2 Nd1 61.38(2) 1_554 .
Cu1 Cu2 Nd1 68.86(2) 2 .
Cu3 Cu2 Nd1 66.05(2) . .
Cu3 Cu2 Nd1 66.05(2) 1_554 .
Mn4 Cu2 Nd1 125.08(2) . .
Mn4 Cu2 Nd1 125.08(2) 1_554 .
Mn4 Cu2 Nd1 114.80(3) 2_554 .
Mn4 Cu2 Nd1 114.80(3) 2 .
As1 Cu3 As1 105.37(4) 1_556 .
As1 Cu3 As2 109.79(3) 1_556 2_665
As1 Cu3 As2 109.79(3) . 2_665
As1 Cu3 As2 113.16(3) 1_556 .
As1 Cu3 As2 113.16(3) . .
As2 Cu3 As2 105.60(4) 2_665 .
As1 Cu3 Cu2 126.30(4) 1_556 .
As1 Cu3 Cu2 56.31(2) . .
As2 Cu3 Cu2 123.86(3) 2_665 .
As2 Cu3 Cu2 56.85(2) . .
As1 Cu3 Cu2 56.31(2) 1_556 1_556
As1 Cu3 Cu2 126.30(4) . 1_556
As2 Cu3 Cu2 123.86(3) 2_665 1_556
As2 Cu3 Cu2 56.85(2) . 1_556
Cu2 Cu3 Cu2 92.26(3) . 1_556
As1 Cu3 Mn4 63.15(3) 1_556 .
As1 Cu3 Mn4 63.15(3) . .
As2 Cu3 Mn4 165.80(4) 2_665 .
As2 Cu3 Mn4 88.60(4) . .
Cu2 Cu3 Mn4 63.96(3) . .
Cu2 Cu3 Mn4 63.96(3) 1_556 .
As1 Cu3 Cu1 54.73(2) 1_556 3_666
As1 Cu3 Cu1 121.13(3) . 3_666
As2 Cu3 Cu1 55.061(19) 2_665 3_666
As2 Cu3 Cu1 125.68(2) . 3_666
Cu2 Cu3 Cu1 177.16(3) . 3_666
Cu2 Cu3 Cu1 90.389(15) 1_556 3_666
Mn4 Cu3 Cu1 116.48(3) . 3_666
As1 Cu3 Cu1 121.13(3) 1_556 3_665
As1 Cu3 Cu1 54.73(2) . 3_665
As2 Cu3 Cu1 55.061(19) 2_665 3_665
As2 Cu3 Cu1 125.68(2) . 3_665
Cu2 Cu3 Cu1 90.389(15) . 3_665
Cu2 Cu3 Cu1 177.16(3) 1_556 3_665
Mn4 Cu3 Cu1 116.48(3) . 3_665
Cu1 Cu3 Cu1 86.95(3) 3_666 3_665
As1 Cu3 Nd1 90.706(14) 1_556 1_556
As1 Cu3 Nd1 163.73(3) . 1_556
As2 Cu3 Nd1 61.05(2) 2_665 1_556
As2 Cu3 Nd1 60.846(19) . 1_556
Cu2 Cu3 Nd1 115.78(3) . 1_556
Cu2 Cu3 Nd1 64.911(19) 1_556 1_556
Mn4 Cu3 Nd1 128.79(2) . 1_556
Cu1 Cu3 Nd1 66.334(16) 3_666 1_556
Cu1 Cu3 Nd1 114.73(3) 3_665 1_556
As1 Cu3 Nd1 163.73(3) 1_556 .
As1 Cu3 Nd1 90.707(14) . .
As2 Cu3 Nd1 61.05(2) 2_665 .
As2 Cu3 Nd1 60.845(19) . .
Cu2 Cu3 Nd1 64.911(19) . .
Cu2 Cu3 Nd1 115.78(3) 1_556 .
Mn4 Cu3 Nd1 128.79(2) . .
Cu1 Cu3 Nd1 114.73(3) 3_666 .
Cu1 Cu3 Nd1 66.334(16) 3_665 .
Nd1 Cu3 Nd1 73.133(16) 1_556 .
As1 Cu3 Nd2 59.94(2) 1_556 .
As1 Cu3 Nd2 59.94(2) . .
As2 Cu3 Nd2 89.69(3) 2_665 .
As2 Cu3 Nd2 164.71(4) . .
Cu2 Cu3 Nd2 114.53(2) . .
Cu2 Cu3 Nd2 114.53(2) 1_556 .
Mn4 Cu3 Nd2 76.11(3) . .
Cu1 Cu3 Nd2 63.330(19) 3_666 .
Cu1 Cu3 Nd2 63.330(19) 3_665 .
Nd1 Cu3 Nd2 129.663(19) 1_556 .
Nd1 Cu3 Nd2 129.664(18) . .
As2 Mn4 As3 102.00(3) 3 .
As2 Mn4 As3 102.00(3) 3 1_556
As3 Mn4 As3 92.54(3) . 1_556
As2 Mn4 As1 101.07(3) 3 .
As3 Mn4 As1 83.926(12) . .
As3 Mn4 As1 156.89(4) 1_556 .
As2 Mn4 As1 101.07(3) 3 1_556
As3 Mn4 As1 156.89(4) . 1_556
As3 Mn4 As1 83.926(12) 1_556 1_556
As1 Mn4 As1 90.41(4) . 1_556
As2 Mn4 Cu3 136.62(5) 3 .
As3 Mn4 Cu3 107.56(3) . .
As3 Mn4 Cu3 107.56(3) 1_556 .
As1 Mn4 Cu3 52.76(2) . .
As1 Mn4 Cu3 52.76(2) 1_556 .
As2 Mn4 Cu2 137.746(18) 3 .
As3 Mn4 Cu2 50.783(17) . .
As3 Mn4 Cu2 109.84(4) 1_556 .
As1 Mn4 Cu2 51.18(2) . .
As1 Mn4 Cu2 109.10(4) 1_556 .
Cu3 Mn4 Cu2 56.92(2) . .
As2 Mn4 Cu2 137.747(18) 3 1_556
As3 Mn4 Cu2 109.84(4) . 1_556
As3 Mn4 Cu2 50.782(17) 1_556 1_556
As1 Mn4 Cu2 109.10(4) . 1_556
As1 Mn4 Cu2 51.18(2) 1_556 1_556
Cu3 Mn4 Cu2 56.92(2) . 1_556
Cu2 Mn4 Cu2 84.49(4) . 1_556
As2 Mn4 Cu2 52.54(2) 3 3
As3 Mn4 Cu2 50.095(17) . 3
As3 Mn4 Cu2 108.08(4) 1_556 3
As1 Mn4 Cu2 87.122(19) . 3
As1 Mn4 Cu2 152.20(4) 1_556 3
Cu3 Mn4 Cu2 138.278(19) . 3
Cu2 Mn4 Cu2 90.71(2) . 3
Cu2 Mn4 Cu2 153.89(4) 1_556 3
As2 Mn4 Cu2 52.54(2) 3 3_556
As3 Mn4 Cu2 108.08(4) . 3_556
As3 Mn4 Cu2 50.095(17) 1_556 3_556
As1 Mn4 Cu2 152.19(4) . 3_556
As1 Mn4 Cu2 87.122(19) 1_556 3_556
Cu3 Mn4 Cu2 138.278(19) . 3_556
Cu2 Mn4 Cu2 153.89(4) . 3_556
Cu2 Mn4 Cu2 90.71(2) 1_556 3_556
Cu2 Mn4 Cu2 82.39(4) 3 3_556
As2 Mn4 Cu1 51.85(2) 3 1_556
As3 Mn4 Cu1 152.84(4) . 1_556
As3 Mn4 Cu1 87.085(15) 1_556 1_556
As1 Mn4 Cu1 106.34(4) . 1_556
As1 Mn4 Cu1 50.03(2) 1_556 1_556
Cu3 Mn4 Cu1 98.38(3) . 1_556
Cu2 Mn4 Cu1 152.85(4) . 1_556
Cu2 Mn4 Cu1 90.839(19) 1_556 1_556
Cu2 Mn4 Cu1 104.39(4) 3 1_556
Cu2 Mn4 Cu1 52.50(2) 3_556 1_556
As2 Mn4 Cu1 51.85(2) 3 .
As3 Mn4 Cu1 87.085(15) . .
As3 Mn4 Cu1 152.84(4) 1_556 .
As1 Mn4 Cu1 50.03(2) . .
As1 Mn4 Cu1 106.34(4) 1_556 .
Cu3 Mn4 Cu1 98.38(3) . .
Cu2 Mn4 Cu1 90.839(19) . .
Cu2 Mn4 Cu1 152.85(4) 1_556 .
Cu2 Mn4 Cu1 52.50(2) 3 .
Cu2 Mn4 Cu1 104.39(4) 3_556 .
Cu1 Mn4 Cu1 81.21(3) 1_556 .
Cu1 As1 Cu2 118.71(4) . .
Cu1 As1 Cu3 126.48(2) . .
Cu2 As1 Cu3 67.09(2) . .
Cu1 As1 Cu3 126.48(2) . 1_554
Cu2 As1 Cu3 67.09(2) . 1_554
Cu3 As1 Cu3 105.37(4) . 1_554
Cu1 As1 Cu1 134.50(4) . 3_665
Cu2 As1 Cu1 106.79(3) . 3_665
Cu3 As1 Cu1 70.59(3) . 3_665
Cu3 As1 Cu1 70.59(3) 1_554 3_665
Cu1 As1 Mn4 70.28(3) . 1_554
Cu2 As1 Mn4 67.64(3) . 1_554
Cu3 As1 Mn4 133.78(4) . 1_554
Cu3 As1 Mn4 64.09(3) 1_554 1_554
Cu1 As1 Mn4 132.66(2) 3_665 1_554
Cu1 As1 Mn4 70.28(3) . .
Cu2 As1 Mn4 67.64(3) . .
Cu3 As1 Mn4 64.09(3) . .
Cu3 As1 Mn4 133.78(4) 1_554 .
Cu1 As1 Mn4 132.66(2) 3_665 .
Mn4 As1 Mn4 90.41(4) 1_554 .
Cu1 As1 Nd2 73.11(2) . 1_554
Cu2 As1 Nd2 138.695(8) . 1_554
Cu3 As1 Nd2 140.93(3) . 1_554
Cu3 As1 Nd2 74.583(18) 1_554 1_554
Cu1 As1 Nd2 72.92(2) 3_665 1_554
Mn4 As1 Nd2 82.43(2) 1_554 1_554
Mn4 As1 Nd2 142.96(3) . 1_554
Cu1 As1 Nd2 73.11(2) . .
Cu2 As1 Nd2 138.695(8) . .
Cu3 As1 Nd2 74.584(18) . .
Cu3 As1 Nd2 140.93(3) 1_554 .
Cu1 As1 Nd2 72.92(2) 3_665 .
Mn4 As1 Nd2 142.96(3) 1_554 .
Mn4 As1 Nd2 82.43(2) . .
Nd2 As1 Nd2 81.868(16) 1_554 .
Cu3 As2 Cu1 70.30(3) 3_565 2
Cu3 As2 Cu1 70.30(3) 3_565 2_556
Cu1 As2 Cu1 104.40(4) 2 2_556
Cu3 As2 Cu2 128.017(18) 3_565 1_556
Cu1 As2 Cu2 144.23(4) 2 1_556
Cu1 As2 Cu2 64.38(2) 2_556 1_556
Cu3 As2 Cu2 128.017(18) 3_565 .
Cu1 As2 Cu2 64.38(2) 2 .
Cu1 As2 Cu2 144.23(4) 2_556 .
Cu2 As2 Cu2 103.82(4) 1_556 .
Cu3 As2 Cu3 134.40(4) 3_565 .
Cu1 As2 Cu3 126.985(19) 2 .
Cu1 As2 Cu3 126.985(19) 2_556 .
Cu2 As2 Cu3 66.07(2) 1_556 .
Cu2 As2 Cu3 66.07(2) . .
Cu3 As2 Mn4 117.58(4) 3_565 2
Cu1 As2 Mn4 72.69(3) 2 2
Cu1 As2 Mn4 72.69(3) 2_556 2
Cu2 As2 Mn4 71.55(3) 1_556 2
Cu2 As2 Mn4 71.55(3) . 2
Cu3 As2 Mn4 108.02(4) . 2
Cu3 As2 Nd1 73.09(2) 3_565 1_556
Cu1 As2 Nd1 140.83(3) 2 1_556
Cu1 As2 Nd1 75.284(19) 2_556 1_556
Cu2 As2 Nd1 72.020(17) 1_556 1_556
Cu2 As2 Nd1 135.77(3) . 1_556
Cu3 As2 Nd1 72.71(2) . 1_556
Mn4 As2 Nd1 139.098(8) 2 1_556
Cu3 As2 Nd1 73.09(2) 3_565 .
Cu1 As2 Nd1 75.283(19) 2 .
Cu1 As2 Nd1 140.83(3) 2_556 .
Cu2 As2 Nd1 135.78(3) 1_556 .
Cu2 As2 Nd1 72.021(17) . .
Cu3 As2 Nd1 72.71(2) . .
Mn4 As2 Nd1 139.098(8) 2 .
Nd1 As2 Nd1 81.289(15) 1_556 .
Cu2 As3 Cu2 120.0 . 2
Cu2 As3 Cu2 120.0 . 3
Cu2 As3 Cu2 120.0 2 3
Cu2 As3 Mn4 70.61(2) . 2
Cu2 As3 Mn4 68.95(3) 2 2
Cu2 As3 Mn4 133.717(17) 3 2
Cu2 As3 Mn4 70.61(2) . 2_554
Cu2 As3 Mn4 68.95(3) 2 2_554
Cu2 As3 Mn4 133.717(17) 3 2_554
Mn4 As3 Mn4 92.54(3) 2 2_554
Cu2 As3 Mn4 68.95(3) . .
Cu2 As3 Mn4 133.718(17) 2 .
Cu2 As3 Mn4 70.61(2) 3 .
Mn4 As3 Mn4 73.55(3) 2 .
Mn4 As3 Mn4 139.558(13) 2_554 .
Cu2 As3 Mn4 133.718(17) . 3_554
Cu2 As3 Mn4 70.61(2) 2 3_554
Cu2 As3 Mn4 68.95(3) 3 3_554
Mn4 As3 Mn4 139.559(13) 2 3_554
Mn4 As3 Mn4 73.55(3) 2_554 3_554
Mn4 As3 Mn4 139.557(13) . 3_554
Cu2 As3 Mn4 133.718(17) . 3
Cu2 As3 Mn4 70.61(2) 2 3
Cu2 As3 Mn4 68.95(3) 3 3
Mn4 As3 Mn4 73.55(3) 2 3
Mn4 As3 Mn4 139.559(13) 2_554 3
Mn4 As3 Mn4 73.55(3) . 3
Mn4 As3 Mn4 92.54(3) 3_554 3
Cu2 As3 Mn4 68.95(3) . 1_554
Cu2 As3 Mn4 133.718(17) 2 1_554
Cu2 As3 Mn4 70.61(2) 3 1_554
Mn4 As3 Mn4 139.559(13) 2 1_554
Mn4 As3 Mn4 73.55(3) 2_554 1_554
Mn4 As3 Mn4 92.54(3) . 1_554
Mn4 As3 Mn4 73.55(3) 3_554 1_554
Mn4 As3 Mn4 139.556(13) 3 1_554

loop_
_geom_bond_atom_site_label_1
_geom_bond_atom_site_label_2
_geom_bond_distance
_geom_bond_site_symmetry_2
Nd1 As2 3.0406(5) .
Nd1 As2 3.0406(5) 3_565
Nd1 As2 3.0406(5) 3_564
Nd1 As2 3.0406(5) 1_554
Nd1 As2 3.0406(5) 2_665
Nd1 As2 3.0406(5) 2_664
Nd1 Cu2 3.2946(8) 3_565
Nd1 Cu2 3.2946(8) 2_665
Nd1 Cu2 3.2946(8) .
Nd1 Cu3 3.3245(6) 3_564
Nd1 Cu3 3.3245(6) 2_665
Nd1 Cu3 3.3245(6) 3_565
Nd2 As1 3.0229(5) 2_655
Nd2 As1 3.0229(5) 2_656
Nd2 As1 3.0229(5) .
Nd2 As1 3.0229(5) 3_666
Nd2 As1 3.0229(5) 3_665
Nd2 As1 3.0229(5) 1_556
Nd2 Cu1 3.3050(6) 2_656
Nd2 Cu1 3.3050(6) 2_655
Nd2 Cu1 3.3050(6) 1_556
Nd2 Cu1 3.3050(6) 3_666
Nd2 Cu1 3.3050(6) 3_665
Nd2 Cu1 3.3050(6) .
Cu1 As1 2.4773(10) .
Cu1 As1 2.4920(10) 2_655
Cu1 As2 2.5066(6) 3_554
Cu1 As2 2.5066(6) 3
Cu1 Cu2 2.6761(11) 3
Cu1 Cu3 2.8786(7) 2_655
Cu1 Cu3 2.8786(7) 2_654
Cu1 Mn4 3.0430(10) 1_554
Cu1 Mn4 3.0430(10) .
Cu1 Nd2 3.3050(6) 1_554
Cu1 Nd1 3.4141(8) 1_545
Cu2 As3 2.4455(8) .
Cu2 As1 2.4816(10) .
Cu2 As2 2.5165(6) .
Cu2 As2 2.5165(6) 1_554
Cu2 Cu1 2.6761(11) 2
Cu2 Cu3 2.7473(8) .
Cu2 Cu3 2.7473(8) 1_554
Cu2 Mn4 2.9458(10) .
Cu2 Mn4 2.9459(10) 1_554
Cu2 Mn4 3.0072(11) 2_554
Cu2 Mn4 3.0072(11) 2
Cu3 As1 2.4902(6) 1_556
Cu3 As1 2.4902(6) .
Cu3 As2 2.4937(11) 2_665
Cu3 As2 2.5231(10) .
Cu3 Cu2 2.7473(8) 1_556
Cu3 Mn4 2.8136(14) .
Cu3 Cu1 2.8787(7) 3_666
Cu3 Cu1 2.8787(7) 3_665
Cu3 Nd1 3.3244(6) 1_556
Mn4 As2 2.6256(12) 3
Mn4 As3 2.7409(8) .
Mn4 As3 2.7409(8) 1_556
Mn4 As1 2.7909(9) .
Mn4 As1 2.7909(9) 1_556
Mn4 Cu2 2.9459(10) 1_556
Mn4 Cu2 3.0072(11) 3
Mn4 Cu2 3.0072(11) 3_556
Mn4 Cu1 3.0430(10) 1_556
As1 Cu3 2.4902(6) 1_554
As1 Cu1 2.4920(10) 3_665
As1 Mn4 2.7909(9) 1_554
As1 Nd2 3.0228(5) 1_554
As2 Cu3 2.4936(11) 3_565
As2 Cu1 2.5066(6) 2
As2 Cu1 2.5066(6) 2_556
As2 Cu2 2.5165(6) 1_556
As2 Mn4 2.6256(13) 2
As2 Nd1 3.0406(5) 1_556
As3 Cu2 2.4455(8) 2
As3 Cu2 2.4455(8) 3
As3 Mn4 2.7409(8) 2
As3 Mn4 2.7409(8) 2_554
As3 Mn4 2.7409(8) 3_554
As3 Mn4 2.7409(8) 3
As3 Mn4 2.7410(8) 1_554
